data_2218854
loop_
_publ_author_name
'Moore, Michael D.'
'Jain, Prashi'
'Flaherty, Patrick T.'
'Wildfong, Peter L. D.'

_publ_section_title
;
 1-Isopropyl-4-nitro-6-methoxy-1<i>H</i>-benzimidazole
;
_journal_coeditor_code ZL2123
_journal_issue 7
_journal_name_full 'Acta Crystallographica Section E'
_journal_page_first o1336
_journal_page_last o1337
_journal_paper_doi 10.1107/S160053680801859X
_journal_volume 64
_journal_year 2008
_chemical_formula_iupac 'C11 H13 N3 O3'
_chemical_formula_moiety 'C11 H13 N3 O3'
_chemical_formula_sum 'C11 H13 N3 O3'
_chemical_formula_weight 235.24
_chemical_name_systematic
;
1-Isopropyl-4-nitro-6-methoxy-1H-benzimidazole
;
_space_group_IT_number 19
_symmetry_cell_setting orthorhombic
_symmetry_space_group_name_Hall 'P 2ac 2ab'
_symmetry_space_group_name_H-M 'P 21 21 21'
_atom_sites_solution_hydrogens geom
_atom_sites_solution_primary direct
_atom_sites_solution_secondary difmap
_audit_creation_method SHELXL-97
_cell_angle_alpha 90.00
_cell_angle_beta 90.00
_cell_angle_gamma 90.00
_cell_formula_units_Z 8
_cell_length_a 7.63920(10)
_cell_length_b 16.0029(3)
_cell_length_c 17.9496(3)
_cell_measurement_reflns_used 12882
_cell_measurement_temperature 150(2)
_cell_measurement_theta_max 30.9415
_cell_measurement_theta_min 2.266
_cell_volume 2194.33(6)
_computing_cell_refinement 'SAINT (Bruker, 1998)'
_computing_data_collection 'SMART (Bruker, 1998)'
_computing_data_reduction 'SAINT (Bruker, 1998)'
_computing_molecular_graphics 'SHELXTL (Sheldrick, 2008) and PLATON (Spek, 2003)'
_computing_publication_material 'ORTEP-3 for Windows (Farrugia, 1997)'
_computing_structure_refinement 'SHELXL97 (Sheldrick, 2008)'
_computing_structure_solution 'SHELXS97 (Sheldrick, 2008)'
_diffrn_ambient_temperature 296(2)
_diffrn_measured_fraction_theta_full 0.998
_diffrn_measured_fraction_theta_max 0.998
_diffrn_measurement_device_type 'Bruker SMART APEXII'
_diffrn_measurement_method '\f and \w'
_diffrn_radiation_monochromator graphite
_diffrn_radiation_source 'fine-focus sealed tube'
_diffrn_radiation_type MoK\a
_diffrn_radiation_wavelength 0.71073
_diffrn_reflns_av_R_equivalents 0.0263
_diffrn_reflns_av_sigmaI/netI 0.0129
_diffrn_reflns_limit_h_max 11
_diffrn_reflns_limit_h_min -11
_diffrn_reflns_limit_k_max 23
_diffrn_reflns_limit_k_min -23
_diffrn_reflns_limit_l_max 26
_diffrn_reflns_limit_l_min -25
_diffrn_reflns_number 39389
_diffrn_reflns_theta_full 31.17
_diffrn_reflns_theta_max 31.17
_diffrn_reflns_theta_min 1.70
_diffrn_standards_interval_count 0
_diffrn_standards_interval_time 0
_diffrn_standards_number 7094
_exptl_absorpt_coefficient_mu 0.106
_exptl_absorpt_correction_T_max 0.971
_exptl_absorpt_correction_T_min 0.959
_exptl_absorpt_correction_type multi-scan
_exptl_absorpt_process_details '(SADABS; Sheldrick, 2002)'
_exptl_crystal_colour yellow
_exptl_crystal_density_diffrn 1.424
_exptl_crystal_density_method 'not measured'
_exptl_crystal_description rhomboid
_exptl_crystal_F_000 992.0
_exptl_crystal_size_max 0.43
_exptl_crystal_size_mid 0.33
_exptl_crystal_size_min 0.28
_refine_diff_density_max 0.468
_refine_diff_density_min -0.204
_refine_ls_extinction_method none
_refine_ls_goodness_of_fit_ref 1.088
_refine_ls_hydrogen_treatment constr
_refine_ls_matrix_type full
_refine_ls_number_parameters 313
_refine_ls_number_reflns 3989
_refine_ls_number_restraints 0
_refine_ls_restrained_S_all 1.088
_refine_ls_R_factor_all 0.0382
_refine_ls_R_factor_gt 0.0335
_refine_ls_shift/su_max 0.006
_refine_ls_shift/su_mean 0.001
_refine_ls_structure_factor_coef Fsqd
_refine_ls_weighting_details 'calc w=1/[\s^2^(Fo^2^)+(0.0626P)^2^+0.1952P] where P=(Fo^2^+2Fc^2^)/3'
_refine_ls_weighting_scheme calc
_refine_ls_wR_factor_gt 0.0949
_refine_ls_wR_factor_ref 0.0986
_reflns_number_gt 3649
_reflns_number_total 3989
_reflns_threshold_expression I>2\s(I)
_cod_data_source_file zl2123.cif
_cod_data_source_block I
_cod_database_code 2218854
_cod_database_fobs_code 2218854

loop_
_symmetry_equiv_pos_as_xyz
'x, y, z'
'-x+1/2, -y, z+1/2'
'-x, y+1/2, -z+1/2'
'x+1/2, -y+1/2, -z'

loop_
_atom_site_type_symbol
_atom_site_label
_atom_site_fract_x
_atom_site_fract_y
_atom_site_fract_z
_atom_site_U_iso_or_equiv
_atom_site_adp_type
_atom_site_calc_flag
_atom_site_refinement_flags
_atom_site_occupancy
O O6 0.21889(17) 0.44035(7) 0.15295(6) 0.0298(2) Uani d . 1
N N4 0.04946(18) 0.68089(7) 0.29007(7) 0.0257(2) Uani d . 1
C C14 0.24765(18) 0.47797(8) 0.35375(7) 0.0192(2) Uani d . 1
N N6 0.28545(16) 0.45465(7) 0.42604(6) 0.0205(2) Uani d . 1
C C16 0.17746(18) 0.55944(8) 0.35923(7) 0.0201(2) Uani d . 1
C C18 0.13756(19) 0.55466(9) 0.22533(8) 0.0233(3) Uani d . 1
H H5 0.0985 0.5799 0.1817 0.028 Uiso calc R 1
C C13 0.26894(18) 0.43410(8) 0.28697(7) 0.0209(2) Uani d . 1
H H7 0.3191 0.3812 0.2856 0.025 Uiso calc R 1
O O5 -0.0279(2) 0.70366(8) 0.23365(7) 0.0401(3) Uani d . 1
C C17 0.12331(19) 0.59655(8) 0.29232(8) 0.0213(2) Uani d . 1
C C12 0.2109(2) 0.47402(9) 0.22273(7) 0.0222(3) Uani d . 1
N N5 0.17167(17) 0.58463(7) 0.43318(7) 0.0236(2) Uani d . 1
O O4 0.0687(2) 0.72566(7) 0.34467(7) 0.0436(3) Uani d . 1
C C21 0.2167(2) 0.30465(8) 0.43829(8) 0.0258(3) Uani d . 1
H H9A 0.1150 0.3176 0.4675 0.039 Uiso calc R 1
H H9B 0.2632 0.2517 0.4537 0.039 Uiso calc R 1
H H9C 0.1850 0.3020 0.3866 0.039 Uiso calc R 1
C C19 0.2891(2) 0.35769(9) 0.14715(8) 0.0290(3) Uani d . 1
H H11A 0.4060 0.3569 0.1668 0.043 Uiso calc R 1
H H11B 0.2913 0.3410 0.0958 0.043 Uiso calc R 1
H H11C 0.2172 0.3197 0.1750 0.043 Uiso calc R 1
C C20 0.35454(19) 0.37233(8) 0.44953(8) 0.0222(2) Uani d . 1
H H8 0.4568 0.3588 0.4189 0.027 Uiso calc R 1
C C15 0.2357(2) 0.52027(8) 0.46970(8) 0.0235(3) Uani d . 1
H H1 0.2463 0.5195 0.5213 0.028 Uiso calc R 1
C C22 0.4111(2) 0.37599(10) 0.53068(8) 0.0300(3) Uani d . 1
H H10A 0.4943 0.4204 0.5372 0.045 Uiso calc R 1
H H10B 0.4640 0.3238 0.5445 0.045 Uiso calc R 1
H H10C 0.3108 0.3861 0.5616 0.045 Uiso calc R 1
C C5 0.63745(18) 0.55518(8) 0.10934(7) 0.0200(2) Uani d . 1
N N1 0.51798(17) 0.67741(7) 0.17962(7) 0.0257(2) Uani d . 1
O O3 0.74288(17) 0.44725(7) 0.31636(5) 0.0290(2) Uani d . 1
C C6 0.60053(18) 0.59506(8) 0.17718(8) 0.0209(2) Uani d . 1
N N3 0.74022(16) 0.45062(7) 0.04131(6) 0.0197(2) Uani d . 1
C C3 0.71541(17) 0.47535(8) 0.11420(7) 0.0185(2) Uani d . 1
C C1 0.71502(19) 0.47734(9) 0.24614(7) 0.0215(2) Uani d . 1
C C2 0.75604(18) 0.43486(8) 0.18085(7) 0.0205(2) Uani d . 1
H H18 0.8078 0.3823 0.1816 0.025 Uiso calc R 1
N N2 0.61682(17) 0.57845(7) 0.03556(6) 0.0233(2) Uani d . 1
C C7 0.63817(19) 0.55723(9) 0.24427(8) 0.0229(3) Uani d . 1
H H20 0.6126 0.5847 0.2886 0.027 Uiso calc R 1
O O1 0.5265(2) 0.71814(9) 0.23746(8) 0.0493(4) Uani d . 1
O O2 0.44371(17) 0.70267(7) 0.12361(7) 0.0342(3) Uani d . 1
C C11 0.6778(2) 0.29985(8) 0.03307(8) 0.0252(3) Uani d . 1
H H13A 0.6454 0.3014 0.0847 0.038 Uiso calc R 1
H H13B 0.7288 0.2465 0.0217 0.038 Uiso calc R 1
H H13C 0.5757 0.3082 0.0028 0.038 Uiso calc R 1
C C4 0.67924(19) 0.51421(8) -0.00193(8) 0.0231(3) Uani d . 1
H H15 0.6815 0.5125 -0.0537 0.028 Uiso calc R 1
C C9 0.80998(18) 0.36854(8) 0.01721(7) 0.0207(2) Uani d . 1
H H12 0.9166 0.3568 0.0457 0.025 Uiso calc R 1
C C10 0.8569(2) 0.37134(10) -0.06505(8) 0.0268(3) Uani d . 1
H H14A 0.7523 0.3781 -0.0940 0.040 Uiso calc R 1
H H14B 0.9138 0.3202 -0.0789 0.040 Uiso calc R 1
H H14C 0.9343 0.4175 -0.0742 0.040 Uiso calc R 1
C C8 0.8120(2) 0.36434(9) 0.32175(8) 0.0270(3) Uani d . 1
H H22A 0.7336 0.3259 0.2978 0.041 Uiso calc R 1
H H22B 0.8245 0.3494 0.3733 0.041 Uiso calc R 1
H H22C 0.9242 0.3621 0.2978 0.041 Uiso calc R 1

loop_
_atom_site_aniso_label
_atom_site_aniso_U_11
_atom_site_aniso_U_22
_atom_site_aniso_U_33
_atom_site_aniso_U_12
_atom_site_aniso_U_13
_atom_site_aniso_U_23
O6 0.0465(6) 0.0262(5) 0.0168(4) 0.0047(5) 0.0021(4) -0.0026(4)
N4 0.0284(6) 0.0188(5) 0.0301(6) -0.0002(5) -0.0001(5) 0.0018(4)
C14 0.0220(6) 0.0178(5) 0.0179(5) -0.0014(5) 0.0023(4) -0.0004(4)
N6 0.0256(5) 0.0189(5) 0.0169(5) 0.0000(4) 0.0010(4) -0.0004(4)
C16 0.0227(5) 0.0177(5) 0.0201(5) -0.0023(5) 0.0020(5) -0.0006(4)
C18 0.0282(6) 0.0230(6) 0.0187(6) -0.0020(5) 0.0006(5) 0.0012(5)
C13 0.0250(6) 0.0192(5) 0.0185(5) -0.0004(5) 0.0031(5) -0.0010(4)
O5 0.0549(8) 0.0277(6) 0.0377(7) 0.0083(6) -0.0124(6) 0.0042(5)
C17 0.0233(6) 0.0171(5) 0.0236(6) -0.0016(5) 0.0014(5) 0.0007(5)
C12 0.0277(6) 0.0225(6) 0.0165(5) -0.0024(5) 0.0026(5) -0.0004(5)
N5 0.0296(6) 0.0204(5) 0.0207(5) -0.0006(4) 0.0031(4) -0.0032(4)
O4 0.0650(9) 0.0257(5) 0.0402(7) 0.0130(6) -0.0125(7) -0.0092(5)
C21 0.0304(7) 0.0203(6) 0.0266(6) -0.0002(5) 0.0000(5) -0.0001(5)
C19 0.0358(8) 0.0259(7) 0.0252(6) -0.0001(6) 0.0027(6) -0.0064(5)
C20 0.0237(6) 0.0210(6) 0.0218(6) 0.0029(5) 0.0009(5) 0.0013(5)
C15 0.0294(7) 0.0218(6) 0.0194(6) -0.0021(5) 0.0019(5) -0.0031(5)
C22 0.0319(7) 0.0327(7) 0.0254(7) 0.0010(6) -0.0068(6) 0.0043(6)
C5 0.0221(5) 0.0175(5) 0.0204(6) -0.0012(5) -0.0016(5) -0.0002(4)
N1 0.0285(6) 0.0191(5) 0.0296(6) 0.0024(4) -0.0017(5) -0.0039(5)
O3 0.0439(6) 0.0263(5) 0.0167(4) 0.0065(5) -0.0040(4) 0.0010(4)
C6 0.0228(6) 0.0167(5) 0.0230(6) 0.0002(5) -0.0020(5) -0.0028(5)
N3 0.0256(5) 0.0179(5) 0.0157(4) 0.0001(4) -0.0005(4) -0.0007(4)
C3 0.0215(5) 0.0170(5) 0.0170(5) -0.0018(5) -0.0001(4) -0.0016(4)
C1 0.0257(6) 0.0225(6) 0.0162(5) -0.0012(5) -0.0023(5) -0.0003(5)
C2 0.0247(6) 0.0187(5) 0.0181(5) 0.0000(5) -0.0021(5) 0.0001(4)
N2 0.0291(6) 0.0197(5) 0.0210(5) 0.0005(4) -0.0031(4) 0.0008(4)
C7 0.0275(6) 0.0226(6) 0.0185(5) 0.0001(5) -0.0022(5) -0.0032(5)
O1 0.0723(10) 0.0350(7) 0.0405(8) 0.0216(7) -0.0183(7) -0.0192(6)
O2 0.0425(7) 0.0281(5) 0.0320(6) 0.0112(5) -0.0047(5) 0.0008(4)
C11 0.0312(7) 0.0197(6) 0.0247(6) -0.0003(5) 0.0022(5) -0.0016(5)
C4 0.0292(6) 0.0214(6) 0.0187(6) -0.0005(5) -0.0022(5) 0.0017(5)
C9 0.0237(6) 0.0195(5) 0.0189(5) 0.0024(5) 0.0000(5) -0.0020(4)
C10 0.0306(7) 0.0297(7) 0.0201(6) 0.0021(6) 0.0036(5) -0.0017(5)
C8 0.0335(7) 0.0232(6) 0.0243(6) -0.0003(6) -0.0019(6) 0.0051(5)

loop_
_atom_type_symbol
_atom_type_description
_atom_type_scat_dispersion_real
_atom_type_scat_dispersion_imag
_atom_type_scat_source
C C 0.0033 0.0000 'International Tables Vol C Tables 4.2.6.8 and 6.1.1.4'
H H 0.0000 0.0000 'International Tables Vol C Tables 4.2.6.8 and 6.1.1.4'
N N 0.0061 0.0000 'International Tables Vol C Tables 4.2.6.8 and 6.1.1.4'
O O 0.0106 0.0000 'International Tables Vol C Tables 4.2.6.8 and 6.1.1.4'

loop_
_geom_angle_atom_site_label_1
_geom_angle_atom_site_label_2
_geom_angle_atom_site_label_3
_geom_angle
C12 O6 C19 116.63(11)
O4 N4 O5 123.03(13)
O4 N4 C17 118.16(12)
O5 N4 C17 118.82(13)
N6 C14 C13 130.20(12)
N6 C14 C16 105.27(11)
C13 C14 C16 124.53(12)
C15 N6 C14 105.88(11)
C15 N6 C20 128.35(11)
C14 N6 C20 125.65(11)
N5 C16 C17 133.37(12)
N5 C16 C14 110.28(11)
C17 C16 C14 116.30(11)
C17 C18 C12 120.35(12)
C17 C18 H5 119.8
C12 C18 H5 119.8
C12 C13 C14 116.29(12)
C12 C13 H7 121.9
C14 C13 H7 121.9
C18 C17 C16 121.13(12)
C18 C17 N4 117.00(12)
C16 C17 N4 121.87(12)
O6 C12 C13 124.43(13)
O6 C12 C18 114.21(12)
C13 C12 C18 121.36(12)
C15 N5 C16 103.74(11)
C20 C21 H9A 109.5
C20 C21 H9B 109.5
H9A C21 H9B 109.5
C20 C21 H9C 109.5
H9A C21 H9C 109.5
H9B C21 H9C 109.5
O6 C19 H11A 109.5
O6 C19 H11B 109.5
H11A C19 H11B 109.5
O6 C19 H11C 109.5
H11A C19 H11C 109.5
H11B C19 H11C 109.5
N6 C20 C22 109.87(11)
N6 C20 C21 110.38(11)
C22 C20 C21 110.53(12)
N6 C20 H8 108.7
C22 C20 H8 108.7
C21 C20 H8 108.7
N5 C15 N6 114.83(12)
N5 C15 H1 122.6
N6 C15 H1 122.6
C20 C22 H10A 109.5
C20 C22 H10B 109.5
H10A C22 H10B 109.5
C20 C22 H10C 109.5
H10A C22 H10C 109.5
H10B C22 H10C 109.5
N2 C5 C6 133.21(12)
N2 C5 C3 110.51(11)
C6 C5 C3 116.26(11)
O2 N1 O1 122.99(13)
O2 N1 C6 118.27(12)
O1 N1 C6 118.75(13)
C1 O3 C8 116.52(11)
C7 C6 C5 121.09(12)
C7 C6 N1 117.39(12)
C5 C6 N1 121.51(12)
C4 N3 C3 106.19(11)
C4 N3 C9 128.25(11)
C3 N3 C9 125.47(11)
N3 C3 C2 130.47(12)
N3 C3 C5 105.00(11)
C2 C3 C5 124.53(12)
O3 C1 C2 124.77(12)
O3 C1 C7 114.03(11)
C2 C1 C7 121.20(12)
C1 C2 C3 116.45(12)
C1 C2 H18 121.8
C3 C2 H18 121.8
C4 N2 C5 103.73(11)
C6 C7 C1 120.47(12)
C6 C7 H20 119.8
C1 C7 H20 119.8
C9 C11 H13A 109.5
C9 C11 H13B 109.5
H13A C11 H13B 109.5
C9 C11 H13C 109.5
H13A C11 H13C 109.5
H13B C11 H13C 109.5
N2 C4 N3 114.57(12)
N2 C4 H15 122.7
N3 C4 H15 122.7
N3 C9 C10 110.01(11)
N3 C9 C11 110.34(11)
C10 C9 C11 111.10(12)
N3 C9 H12 108.4
C10 C9 H12 108.4
C11 C9 H12 108.4
C9 C10 H14A 109.5
C9 C10 H14B 109.5
H14A C10 H14B 109.5
C9 C10 H14C 109.5
H14A C10 H14C 109.5
H14B C10 H14C 109.5
O3 C8 H22A 109.5
O3 C8 H22B 109.5
H22A C8 H22B 109.5
O3 C8 H22C 109.5
H22A C8 H22C 109.5
H22B C8 H22C 109.5

loop_
_geom_bond_atom_site_label_1
_geom_bond_atom_site_label_2
_geom_bond_distance
O6 C12 1.3649(16)
O6 C19 1.4312(18)
N4 O4 1.2229(17)
N4 O5 1.2279(18)
N4 C17 1.4635(17)
C14 N6 1.3807(16)
C14 C13 1.3986(17)
C14 C16 1.4131(18)
N6 C15 1.3643(17)
N6 C20 1.4805(16)
C16 N5 1.3879(17)
C16 C17 1.4022(18)
C18 C17 1.3810(19)
C18 C12 1.408(2)
C18 H5 0.9300
C13 C12 1.3908(18)
C13 H7 0.9300
N5 C15 1.3153(18)
C21 C20 1.524(2)
C21 H9A 0.9600
C21 H9B 0.9600
C21 H9C 0.9600
C19 H11A 0.9600
C19 H11B 0.9600
C19 H11C 0.9600
C20 C22 1.520(2)
C20 H8 0.9800
C15 H1 0.9300
C22 H10A 0.9600
C22 H10B 0.9600
C22 H10C 0.9600
C5 N2 1.3846(17)
C5 C6 1.4035(18)
C5 C3 1.4122(18)
N1 O2 1.2231(17)
N1 O1 1.2277(17)
N1 C6 1.4615(17)
O3 C1 1.3659(16)
O3 C8 1.4314(17)
C6 C7 1.3781(19)
N3 C4 1.3620(17)
N3 C3 1.3800(16)
N3 C9 1.4820(16)
C3 C2 1.3955(17)
C1 C2 1.3907(18)
C1 C7 1.4073(19)
C2 H18 0.9300
N2 C4 1.3179(18)
C7 H20 0.9300
C11 C9 1.5195(19)
C11 H13A 0.9600
C11 H13B 0.9600
C11 H13C 0.9600
C4 H15 0.9300
C9 C10 1.5202(19)
C9 H12 0.9800
C10 H14A 0.9600
C10 H14B 0.9600
C10 H14C 0.9600
C8 H22A 0.9600
C8 H22B 0.9600
C8 H22C 0.9600

loop_
_geom_hbond_atom_site_label_D
_geom_hbond_atom_site_label_H
_geom_hbond_atom_site_label_A
_geom_hbond_site_symmetry_A
_geom_hbond_distance_DH
_geom_hbond_distance_HA
_geom_hbond_distance_DA
_geom_hbond_angle_DHA
_geom_hbond_publ_flag
C15 H1 O6 2_565 0.93 2.46 3.3670(8) 164 y
C4 H15 O3 2_664 0.93 2.49 3.3723(8) 159 y

loop_
_cod_related_entry_id
_cod_related_entry_database
_cod_related_entry_code
1 ChemSpider 24740278
